data_7709553
loop_
_publ_author_name
'Chen, Yating'
'Zhang, Shaonan'
'Wang, Zhen-Feng'
'Wei, Qingmin'
'Zhang, Shuhua'

_publ_section_title
;
 Discovery of thirteen cobalt (II) and copper (II) salicylaldehyde Schiff
 base complexes that induce apoptosis and autophagy in human lung
 adenocarcinoma A549/DDP cells and that can overcome cisplatin resistance
 in vitro and in vivo
;
_journal_name_full 'Dalton Transactions'
_journal_paper_doi 10.1039/D1DT03749H
_journal_year 2022
_chemical_formula_moiety 'C25 H20 Cu N6 O3, 2.25(H2 O)'
_chemical_formula_sum 'C25 H24.5 Cu N6 O5.25'
_chemical_formula_weight 556.54
_space_group_crystal_system monoclinic
_space_group_IT_number 4
_space_group_name_Hall 'P 2yb'
_space_group_name_H-M_alt 'P 1 21 1'
_atom_sites_solution_hydrogens mixed
_audit_creation_method SHELXL-2014
_audit_update_record
;
2021-12-07 deposited with the CCDC.	2022-02-15 downloaded from the CCDC.
;
_cell_angle_alpha 90
_cell_angle_beta 117.660(4)
_cell_angle_gamma 90
_cell_formula_units_Z 8
_cell_length_a 16.3685(6)
_cell_length_b 19.8394(5)
_cell_length_c 17.3180(5)
_cell_measurement_reflns_used 8189
_cell_measurement_temperature 298(2)
_cell_measurement_theta_max 25.5760
_cell_measurement_theta_min 3.5430
_cell_volume 4981.2(3)
_computing_structure_refinement 'SHELXL-2014 (Sheldrick, 2014)'
_diffrn_ambient_temperature 298(2)
_diffrn_detector_area_resol_mean 16.0233
_diffrn_measured_fraction_theta_full 0.973
_diffrn_measured_fraction_theta_max 0.996
_diffrn_measurement_device_type 'SuperNova, Single source at offset/far, Eos'
_diffrn_measurement_method '\w scans'
_diffrn_radiation_type MoK\a
_diffrn_radiation_wavelength 0.71073
_diffrn_reflns_av_R_equivalents 0.0329
_diffrn_reflns_av_unetI/netI 0.0557
_diffrn_reflns_Laue_measured_fraction_full 0.973
_diffrn_reflns_Laue_measured_fraction_max 0.996
_diffrn_reflns_limit_h_max 19
_diffrn_reflns_limit_h_min -19
_diffrn_reflns_limit_k_max 23
_diffrn_reflns_limit_k_min -23
_diffrn_reflns_limit_l_max 20
_diffrn_reflns_limit_l_min -20
_diffrn_reflns_number 33470
_diffrn_reflns_point_group_measured_fraction_full 0.974
_diffrn_reflns_point_group_measured_fraction_max 0.997
_diffrn_reflns_theta_full 25.242
_diffrn_reflns_theta_max 25.000
_diffrn_reflns_theta_min 3.355
_diffrn_source 'micro-focus sealed X-ray tube'
_exptl_absorpt_coefficient_mu 0.927
_exptl_absorpt_correction_T_max 1.00000
_exptl_absorpt_correction_T_min 0.74155
_exptl_absorpt_correction_type multi-scan
_exptl_absorpt_process_details
;
CrysAlisPro 1.171.39.46 (Rigaku Oxford Diffraction, 2018)
Empirical absorption correction using spherical harmonics,
 implemented in SCALE3 ABSPACK scaling algorithm.
;
_exptl_crystal_colour blue
_exptl_crystal_density_diffrn 1.484
_exptl_crystal_description block
_exptl_crystal_F_000 2300
_exptl_crystal_size_max 0.18
_exptl_crystal_size_mid 0.17
_exptl_crystal_size_min 0.12
_refine_diff_density_max 0.354
_refine_diff_density_min -0.339
_refine_diff_density_rms 0.056
_refine_ls_abs_structure_details
;
 Refined as a perfect inversion twin.
;
_refine_ls_abs_structure_Flack 0.5
_refine_ls_extinction_method none
_refine_ls_goodness_of_fit_ref 1.002
_refine_ls_hydrogen_treatment constr
_refine_ls_matrix_type full
_refine_ls_number_parameters 1356
_refine_ls_number_reflns 16474
_refine_ls_number_restraints 9
_refine_ls_restrained_S_all 1.005
_refine_ls_R_factor_all 0.0706
_refine_ls_R_factor_gt 0.0431
_refine_ls_shift/su_max 0.001
_refine_ls_shift/su_mean 0.000
_refine_ls_structure_factor_coef Fsqd
_refine_ls_weighting_details 'w=1/[\s^2^(Fo^2^)+(0.0489P)^2^+2.0316P] where P=(Fo^2^+2Fc^2^)/3'
_refine_ls_weighting_scheme calc
_refine_ls_wR_factor_gt 0.0943
_refine_ls_wR_factor_ref 0.1122
_reflns_Friedel_coverage 0.940
_reflns_Friedel_fraction_full 0.974
_reflns_Friedel_fraction_max 0.998
_reflns_number_gt 12519
_reflns_number_total 16474
_reflns_threshold_expression 'I > 2\s(I)'
_cod_data_source_file d1dt03749h2.cif
_cod_data_source_block 1
_cod_depositor_comments
;

2024-09-23
Z value and formula fixed to values more according to usual
chemical conventions.                 miguel
;
_cod_original_formula_sum 'C100 H98 Cu4 N24 O21'
_cod_original_formula_weight 2226.18
_cod_original_formula_moiety '4(C25 H20 Cu N6 O3), 9(H2 O)'
_cod_original_formula_units_Z 2
_cod_original_sg_symbol_H-M 'P 21'
_cod_database_code 7709553
_shelx_space_group_comment
;
The symmetry employed for this shelxl refinement is uniquely defined
by the following loop, which should always be used as a source of
symmetry information in preference to the above space-group names.
They are only intended as comments.
;
_shelxl_version_number 2014-3

loop_
_space_group_symop_operation_xyz
'x, y, z'
'-x, y+1/2, -z'

loop_
_atom_site_label
_atom_site_type_symbol
_atom_site_fract_x
_atom_site_fract_y
_atom_site_fract_z
_atom_site_U_iso_or_equiv
_atom_site_adp_type
_atom_site_occupancy
_atom_site_site_symmetry_order
_atom_site_calc_flag
_atom_site_refinement_flags_posn
_atom_site_refinement_flags_adp
_atom_site_refinement_flags_occupancy
_atom_site_disorder_assembly
_atom_site_disorder_group
Cu2 Cu 0.50208(6) 0.52331(5) 0.43857(5) 0.0389(2) Uani 1 1 d . . . . .
Cu4 Cu 0.94179(6) 0.72939(4) 0.93248(5) 0.0404(2) Uani 1 1 d . . . . .
Cu3 Cu 0.78100(6) 0.52346(5) 1.06256(5) 0.0413(2) Uani 1 1 d . . . . .
Cu1 Cu -0.21841(6) 0.21277(4) 0.43597(5) 0.0404(2) Uani 1 1 d . . . . .
O5 O 0.6026(3) 0.5676(3) 0.4305(3) 0.0444(13) Uani 1 1 d . . . . .
O8 O 0.6750(4) 0.5515(3) 1.0744(3) 0.0470(14) Uani 1 1 d . . . . .
O6 O 0.7060(4) 0.6167(3) 0.3654(3) 0.0629(16) Uani 1 1 d . . . . .
O2 O -0.1118(4) 0.1780(3) 0.4298(3) 0.0498(13) Uani 1 1 d . . . . .
N4 N -0.1413(5) 0.2639(3) 0.5410(4) 0.0438(16) Uani 1 1 d . . . . .
O10 O 0.7397(4) 0.6807(3) 0.9116(3) 0.0532(14) Uani 1 1 d . . . . .
N22 N 1.0293(4) 0.7771(3) 1.0353(4) 0.0422(15) Uani 1 1 d . . . . .
O1 O -0.4293(4) 0.1569(3) 0.3875(3) 0.0557(14) Uani 1 1 d . U . . .
N23 N 0.8477(4) 0.6901(3) 0.8178(3) 0.0373(14) Uani 1 1 d . . . . .
N18 N 0.8622(4) 0.5683(3) 1.1777(4) 0.0386(14) Uani 1 1 d . . . . .
O3 O -0.0056(4) 0.1424(3) 0.3628(4) 0.0682(18) Uani 1 1 d . . . . .
N5 N -0.2977(4) 0.1664(3) 0.3224(4) 0.0372(14) Uani 1 1 d . . . . .
O11 O 1.0369(4) 0.6856(3) 0.9174(3) 0.0528(14) Uani 1 1 d . . . . .
N12 N 0.4116(4) 0.5630(3) 0.3242(4) 0.0394(14) Uani 1 1 d . . . . .
N17 N 0.8358(5) 0.4337(4) 1.1532(4) 0.0546(18) Uani 1 1 d . . . . .
C6 C -0.0588(6) 0.2842(4) 0.5623(5) 0.048(2) Uani 1 1 d . . . . .
H6 H -0.0327 0.3156 0.6070 0.057 Uiso 1 1 calc R U . . .
N20 N 0.8622(4) 0.7490(3) 0.9899(4) 0.0412(16) Uani 1 1 d . . . . .
C32 C 0.7227(5) 0.4927(4) 0.5258(4) 0.0419(18) Uani 1 1 d . . . . .
N21 N 0.9945(4) 0.8104(3) 1.0843(4) 0.0456(16) Uani 1 1 d . . . . .
N11 N 0.4641(4) 0.4323(3) 0.3455(4) 0.0448(15) Uani 1 1 d . . . . .
O9 O 0.9837(5) 0.5870(4) 1.1041(4) 0.0694(18) Uani 1 1 d . U . . .
N3 N -0.1829(5) 0.2867(4) 0.5896(4) 0.0511(18) Uani 1 1 d . . . . .
N14 N 0.8679(4) 0.5185(4) 1.0102(4) 0.0452(15) Uani 1 1 d . . . . .
N10 N 0.5860(5) 0.4762(3) 0.5436(3) 0.0423(16) Uani 1 1 d . . . . .
N9 N 0.5498(5) 0.4456(3) 0.5924(4) 0.0478(17) Uani 1 1 d . . . . .
N8 N 0.4185(4) 0.5042(3) 0.4926(4) 0.0404(15) Uani 1 1 d . . . . .
N19 N 0.7297(5) 0.7519(4) 1.0124(4) 0.0537(18) Uani 1 1 d . . . . .
N16 N 0.7038(5) 0.4747(3) 0.9553(4) 0.0449(16) Uani 1 1 d . . . . .
N7 N 0.2795(5) 0.5014(4) 0.5058(4) 0.0563(19) Uani 1 1 d . . . . .
N24 N 0.8995(4) 0.8205(3) 0.8414(4) 0.0439(15) Uani 1 1 d . . . . .
N2 N -0.3077(4) 0.2246(3) 0.4846(4) 0.0456(15) Uani 1 1 d . . . . .
N15 N 0.7461(6) 0.4538(4) 0.9061(4) 0.0547(19) Uani 1 1 d . . . . .
N1 N -0.4510(5) 0.2205(4) 0.4903(5) 0.060(2) Uani 1 1 d . . . . .
C27 C 0.3317(5) 0.5231(4) 0.4720(4) 0.0457(18) Uani 1 1 d . . . . .
O7 O 0.5690(4) 0.5820(3) 1.1421(4) 0.0642(17) Uani 1 1 d . . . . .
C57 C 0.5966(5) 0.5207(4) 1.0418(4) 0.0427(17) Uani 1 1 d . . . . .
C44 C 0.3676(5) 0.5202(4) 0.2560(4) 0.0371(15) Uani 1 1 d . . . . .
C62 C 0.9528(6) 0.5420(4) 1.0342(5) 0.053(2) Uani 1 1 d . . . . .
C81 C 1.1169(5) 0.7852(4) 1.0590(5) 0.0437(19) Uani 1 1 d . . . . .
H81 H 1.1498 0.8154 1.1039 0.052 Uiso 1 1 calc R U . . .
C37 C 0.6855(5) 0.5423(4) 0.4598(4) 0.0414(19) Uani 1 1 d . . . . .
C43 C 0.3954(5) 0.4504(4) 0.2680(4) 0.0407(17) Uani 1 1 d . . . . .
C74 C 0.9098(4) 0.5267(5) 1.2464(4) 0.0399(18) Uani 1 1 d . . . . .
N6 N -0.2721(5) 0.3013(3) 0.3411(4) 0.0532(18) Uani 1 1 d . . . . .
C12 C -0.0336(5) 0.2114(4) 0.4593(4) 0.0450(19) Uani 1 1 d . . . . .
N13 N 1.0088(5) 0.5288(4) 1.0020(5) 0.067(2) Uani 1 1 d . . . . .
C56 C 0.5673(6) 0.4728(4) 0.9742(5) 0.048(2) Uani 1 1 d . . . . .
C5 C -0.2696(6) 0.2659(4) 0.5569(5) 0.047(2) Uani 1 1 d . . . . .
C31 C 0.6718(6) 0.4647(4) 0.5668(4) 0.0423(19) Uani 1 1 d . . . . .
H31 H 0.7032 0.4360 0.6139 0.051 Uiso 1 1 calc R U . . .
C78 C 0.7714(7) 0.8008(4) 1.0734(5) 0.059(2) Uani 1 1 d . . . . .
H78 H 0.7380 0.8202 1.0988 0.070 Uiso 1 1 calc R U . . .
C94 C 0.8056(4) 0.7323(4) 0.7509(4) 0.0363(16) Uani 1 1 d . . . . .
C79 C 0.8583(6) 0.8227(4) 1.0993(5) 0.054(2) Uani 1 1 d . . . . .
H79 H 0.8848 0.8551 1.1428 0.065 Uiso 1 1 calc R U . . .
O12 O 1.1401(4) 0.6121(4) 0.8734(4) 0.093(2) Uani 1 1 d . . . . .
C33 C 0.8136(6) 0.4687(4) 0.5533(5) 0.055(2) Uani 1 1 d . . . . .
H33 H 0.8372 0.4352 0.5957 0.066 Uiso 1 1 calc R U . . .
C93 C 0.8316(5) 0.8025(4) 0.7619(4) 0.0409(18) Uani 1 1 d . . . . .
C30 C 0.4617(6) 0.4614(4) 0.5622(5) 0.046(2) Uani 1 1 d . . . . .
C48 C 0.2979(5) 0.5424(5) 0.1747(4) 0.050(2) Uani 1 1 d . . . . .
C95 C 0.8279(6) 0.6251(4) 0.8054(5) 0.053(2) Uani 1 1 d . . . . .
H95 H 0.8587 0.5955 0.8516 0.063 Uiso 1 1 calc R U . . .
C36 C 0.7440(5) 0.5673(4) 0.4270(5) 0.049(2) Uani 1 1 d . . . . .
C18 C -0.3441(5) 0.2061(4) 0.2517(4) 0.0413(18) Uani 1 1 d . . . . .
C73 C 0.8738(6) 0.6339(4) 1.1891(5) 0.051(2) Uani 1 1 d . . . . .
H73 H 0.8403 0.6621 1.1420 0.061 Uiso 1 1 calc R U . . .
C7 C -0.0042(5) 0.2620(4) 0.5221(5) 0.046(2) Uani 1 1 d . . . . .
C4 C -0.3258(7) 0.2854(5) 0.5953(6) 0.059(2) Uani 1 1 d . . . . .
H4 H -0.3024 0.3124 0.6449 0.071 Uiso 1 1 calc R U . . .
C77 C 0.7775(5) 0.7305(4) 0.9744(4) 0.0422(17) Uani 1 1 d . . . . .
C60 C 0.8866(8) 0.4618(5) 0.8961(6) 0.070(3) Uani 1 1 d . . . . .
H60 H 0.8646 0.4345 0.8468 0.084 Uiso 1 1 calc R U . . .
C55 C 0.4774(6) 0.4428(5) 0.9423(6) 0.062(3) Uani 1 1 d . . . . .
H55 H 0.4579 0.4112 0.8976 0.075 Uiso 1 1 calc R U . . .
C3 C -0.4145(8) 0.2638(5) 0.5581(6) 0.065(3) Uani 1 1 d . . . . .
H3A H -0.4525 0.2798 0.5807 0.078 Uiso 1 1 calc R U . . .
C70 C 0.9723(5) 0.5524(5) 1.3285(5) 0.051(2) Uani 1 1 d . . . . .
C89 C 0.9270(6) 0.8835(4) 0.8527(5) 0.055(2) Uani 1 1 d . . . . .
H89 H 0.9724 0.8967 0.9074 0.066 Uiso 1 1 calc R U . . .
C80 C 0.9078(6) 0.7946(4) 1.0579(4) 0.046(2) Uani 1 1 d . . . . .
C19 C -0.3308(6) 0.2772(4) 0.2613(5) 0.049(2) Uani 1 1 d . . . . .
C92 C 0.7898(6) 0.8481(5) 0.6932(5) 0.054(2) Uani 1 1 d . . . . .
C98 C 0.7371(5) 0.7104(5) 0.6680(4) 0.050(2) Uani 1 1 d . . . . .
C52 C 0.5340(5) 0.5365(4) 1.0757(5) 0.047(2) Uani 1 1 d . . . . .
C45 C 0.3911(6) 0.6276(4) 0.3127(5) 0.051(2) Uani 1 1 d . . . . .
H45 H 0.4215 0.6570 0.3592 0.061 Uiso 1 1 calc R U . . .
C11 C 0.0276(6) 0.1927(5) 0.4246(5) 0.054(2) Uani 1 1 d . . . . .
C8 C 0.0820(6) 0.2936(5) 0.5488(6) 0.062(2) Uani 1 1 d . . . . .
H8 H 0.1009 0.3276 0.5905 0.075 Uiso 1 1 calc R U . . .
C35 C 0.8325(6) 0.5427(5) 0.4563(5) 0.062(2) Uani 1 1 d . . . . .
H35 H 0.8694 0.5597 0.4331 0.074 Uiso 1 1 calc R U . . .
C38 C 0.7585(6) 0.6399(5) 0.3239(5) 0.071(3) Uani 1 1 d . . . . .
H38A H 0.7249 0.6745 0.2826 0.106 Uiso 1 1 calc R U . . .
H38B H 0.7697 0.6030 0.2941 0.106 Uiso 1 1 calc R U . . .
H38C H 0.8163 0.6577 0.3670 0.106 Uiso 1 1 calc R U . . .
C14 C -0.3074(6) 0.1002(4) 0.3136(5) 0.053(2) Uani 1 1 d . . . . .
H14 H -0.2733 0.0732 0.3619 0.063 Uiso 1 1 calc R U . . .
C42 C 0.3538(6) 0.4057(4) 0.1978(5) 0.056(2) Uani 1 1 d . . . . .
C75 C 0.8957(6) 0.4550(4) 1.2334(5) 0.047(2) Uani 1 1 d . . . . .
C49 C 0.2540(6) 0.4952(6) 0.1065(5) 0.067(3) Uani 1 1 d . . . . .
H49 H 0.2063 0.5095 0.0537 0.081 Uiso 1 1 calc R U . . .
C47 C 0.2793(6) 0.6122(5) 0.1657(5) 0.061(2) Uani 1 1 d . . . . .
H47 H 0.2349 0.6295 0.1130 0.073 Uiso 1 1 calc R U . . .
C82 C 1.1649(5) 0.7510(4) 1.0207(4) 0.0451(19) Uani 1 1 d . . . . .
C90 C 0.8919(8) 0.9314(5) 0.7872(6) 0.080(3) Uani 1 1 d . . . . .
H90 H 0.9150 0.9751 0.7974 0.096 Uiso 1 1 calc R U . . .
C83 C 1.2605(6) 0.7644(5) 1.0542(5) 0.057(2) Uani 1 1 d . . . . .
H83 H 1.2874 0.7977 1.0965 0.068 Uiso 1 1 calc R U . . .
C84 C 1.3136(6) 0.7304(6) 1.0268(5) 0.070(3) Uani 1 1 d . . . . .
H84 H 1.3759 0.7405 1.0493 0.085 Uiso 1 1 calc R U . . .
C67 C 0.9443(6) 0.4128(4) 1.3056(6) 0.056(2) Uani 1 1 d . . . . .
C71 C 0.9830(6) 0.6224(5) 1.3375(6) 0.064(3) Uani 1 1 d . . . . .
H71 H 1.0239 0.6410 1.3909 0.077 Uiso 1 1 calc R U . . .
C72 C 0.9342(6) 0.6627(5) 1.2688(6) 0.067(3) Uani 1 1 d . . . . .
H72 H 0.9406 0.7093 1.2744 0.080 Uiso 1 1 calc R U . . .
C39 C 0.4949(7) 0.3700(4) 0.3568(6) 0.067(3) Uani 1 1 d . . . . .
H39 H 0.5427 0.3574 0.4106 0.080 Uiso 1 1 calc R U . . .
C9 C 0.1379(7) 0.2747(6) 0.5138(7) 0.079(3) Uani 1 1 d . . . . .
H9A H 0.1943 0.2960 0.5312 0.095 Uiso 1 1 calc R U . . .
C86 C 1.1832(6) 0.6644(5) 0.9312(5) 0.059(2) Uani 1 1 d . . . . .
C59 C 0.8300(7) 0.4776(4) 0.9373(5) 0.052(2) Uani 1 1 d . . . . .
C91 C 0.8233(8) 0.9136(5) 0.7077(6) 0.080(3) Uani 1 1 d . . . . .
H91 H 0.7989 0.9452 0.6631 0.096 Uiso 1 1 calc R U . . .
C87 C 1.1249(5) 0.7009(4) 0.9549(4) 0.049(2) Uani 1 1 d . . . . .
C24 C -0.4389(7) 0.2888(7) 0.1062(6) 0.083(3) Uani 1 1 d . . . . .
H24 H -0.4697 0.3162 0.0576 0.100 Uiso 1 1 calc R U . . .
C58 C 0.6217(6) 0.4549(4) 0.9324(5) 0.054(2) Uani 1 1 d . . . . .
H58 H 0.5949 0.4264 0.8844 0.064 Uiso 1 1 calc R U . . .
C61 C 0.9710(8) 0.4873(5) 0.9307(7) 0.076(3) Uani 1 1 d . . . . .
H61 H 1.0075 0.4760 0.9045 0.091 Uiso 1 1 calc R U . . .
C100 C 0.7205(6) 0.8236(6) 0.6127(5) 0.069(3) Uani 1 1 d . . . . .
H100 H 0.6925 0.8537 0.5666 0.083 Uiso 1 1 calc R U . . .
C46 C 0.3259(6) 0.6535(5) 0.2335(5) 0.063(2) Uani 1 1 d . . . . .
H46 H 0.3144 0.6996 0.2274 0.076 Uiso 1 1 calc R U . . .
C99 C 0.6935(6) 0.7598(6) 0.5998(5) 0.069(3) Uani 1 1 d . . . . .
H99 H 0.6458 0.7467 0.5462 0.083 Uiso 1 1 calc R U . . .
C29 C 0.4089(7) 0.4356(5) 0.6019(5) 0.059(2) Uani 1 1 d . . . . .
H29 H 0.4348 0.4053 0.6480 0.070 Uiso 1 1 calc R U . . .
C28 C 0.3233(7) 0.4556(5) 0.5721(6) 0.066(3) Uani 1 1 d . . . . .
H28 H 0.2894 0.4373 0.5978 0.080 Uiso 1 1 calc R U . . .
C50 C 0.2798(7) 0.4292(6) 0.1164(5) 0.072(3) Uani 1 1 d . . . . .
H50 H 0.2497 0.3992 0.0705 0.087 Uiso 1 1 calc R U . . .
C54 C 0.4207(7) 0.4600(5) 0.9768(6) 0.072(3) Uani 1 1 d . . . . .
H54 H 0.3624 0.4408 0.9550 0.086 Uiso 1 1 calc R U . . .
C10 C 0.1100(6) 0.2221(5) 0.4505(6) 0.066(2) Uani 1 1 d . . . . .
H10 H 0.1485 0.2084 0.4274 0.079 Uiso 1 1 calc R U . . .
C85 C 1.2745(6) 0.6807(6) 0.9654(6) 0.074(3) Uani 1 1 d . . . . .
H85 H 1.3112 0.6575 0.9465 0.089 Uiso 1 1 calc R U . . .
C23 C -0.3786(7) 0.3187(6) 0.1895(6) 0.071(3) Uani 1 1 d . . . . .
C97 C 0.7183(6) 0.6410(5) 0.6584(6) 0.063(3) Uani 1 1 d . . . . .
H97 H 0.6749 0.6239 0.6051 0.076 Uiso 1 1 calc R U . . .
C34 C 0.8667(6) 0.4937(5) 0.5189(5) 0.064(3) Uani 1 1 d . . . . .
H34 H 0.9263 0.4776 0.5378 0.077 Uiso 1 1 calc R U . . .
C25 C -0.4507(6) 0.2234(7) 0.0985(6) 0.081(3) Uani 1 1 d . . . . .
H25 H -0.4915 0.2058 0.0444 0.097 Uiso 1 1 calc R U . . .
C41 C 0.3868(8) 0.3397(5) 0.2110(6) 0.081(3) Uani 1 1 d . . . . .
H41 H 0.3609 0.3080 0.1664 0.097 Uiso 1 1 calc R U . . .
C17 C -0.4036(5) 0.1777(6) 0.1697(5) 0.061(3) Uani 1 1 d . . . . .
C15 C -0.3659(7) 0.0694(5) 0.2357(6) 0.070(3) Uani 1 1 d . . . . .
H15 H -0.3729 0.0228 0.2328 0.084 Uiso 1 1 calc R U . . .
C20 C -0.2607(8) 0.3672(5) 0.3522(7) 0.080(3) Uani 1 1 d . . . . .
H20 H -0.2218 0.3844 0.4071 0.096 Uiso 1 1 calc R U . . .
C68 C 1.0067(7) 0.4417(6) 1.3881(6) 0.074(3) Uani 1 1 d . . . . .
H68 H 1.0383 0.4133 1.4355 0.089 Uiso 1 1 calc R U . . .
C21 C -0.3072(11) 0.4119(5) 0.2814(9) 0.114(5) Uani 1 1 d . . . . .
H21 H -0.2985 0.4581 0.2900 0.137 Uiso 1 1 calc R U . . .
C13 C 0.0475(7) 0.1258(6) 0.3190(6) 0.085(3) Uani 1 1 d . . . . .
H13A H 0.0158 0.0919 0.2758 0.127 Uiso 1 1 calc R U . . .
H13B H 0.1067 0.1090 0.3606 0.127 Uiso 1 1 calc R U . . .
H13C H 0.0555 0.1654 0.2914 0.127 Uiso 1 1 calc R U . . .
C2 C -0.3957(5) 0.2037(4) 0.4581(5) 0.051(2) Uani 1 1 d . . . . .
C53 C 0.4498(6) 0.5062(5) 1.0444(6) 0.063(3) Uani 1 1 d . . . . .
H53 H 0.4114 0.5166 1.0688 0.075 Uiso 1 1 calc R U . . .
C96 C 0.7630(7) 0.5995(5) 0.7261(6) 0.069(3) Uani 1 1 d . . . . .
H96 H 0.7505 0.5536 0.7200 0.082 Uiso 1 1 calc R U . . .
C64 C 0.8234(8) 0.3684(5) 1.1433(7) 0.083(3) Uani 1 1 d . . . . .
H64 H 0.7818 0.3526 1.0884 0.099 Uiso 1 1 calc R U . . .
C69 C 1.0204(6) 0.5072(6) 1.3987(6) 0.072(3) Uani 1 1 d . . . . .
H69 H 1.0622 0.5241 1.4529 0.086 Uiso 1 1 calc R U . . .
C16 C -0.4124(7) 0.1070(6) 0.1648(7) 0.072(3) Uani 1 1 d . . . . .
H16 H -0.4508 0.0865 0.1119 0.087 Uiso 1 1 calc R U . . .
C40 C 0.4575(9) 0.3219(5) 0.2897(7) 0.089(3) Uani 1 1 d . . . . .
H40 H 0.4809 0.2782 0.2989 0.106 Uiso 1 1 calc R U . . .
C22 C -0.3633(10) 0.3878(7) 0.2026(9) 0.105(4) Uani 1 1 d . . . . .
H22 H -0.3926 0.4173 0.1560 0.126 Uiso 1 1 calc R U . . .
C66 C 0.9285(9) 0.3446(6) 1.2887(8) 0.088(3) Uani 1 1 d . . . . .
H66 H 0.9604 0.3139 1.3333 0.106 Uiso 1 1 calc R U . . .
C51 C 0.5128(7) 0.6015(6) 1.1808(6) 0.093(4) Uani 1 1 d . . . . .
H51A H 0.4549 0.6182 1.1366 0.139 Uiso 1 1 calc R U . . .
H51B H 0.5434 0.6362 1.2232 0.139 Uiso 1 1 calc R U . . .
H51C H 0.5022 0.5632 1.2089 0.139 Uiso 1 1 calc R U . . .
C65 C 0.8677(9) 0.3212(5) 1.2086(8) 0.097(4) Uani 1 1 d . . . . .
H65 H 0.8562 0.2753 1.1981 0.117 Uiso 1 1 calc R U . . .
O18 O 0.6507(4) 0.3733(3) 0.7523(3) 0.0630(16) Uani 1 1 d G . . . .
H18A H 0.6853 0.3995 0.7933 0.094 Uiso 1 1 d G U . . .
H18B H 0.6165 0.3965 0.7075 0.094 Uiso 1 1 d G U . . .
O19 O 0.6331(6) 0.7021(4) 1.1017(5) 0.087(2) Uani 1 1 d G . . . .
H19A H 0.6318 0.6606 1.1130 0.131 Uiso 1 1 d G U . . .
H19B H 0.6637 0.7036 1.0733 0.131 Uiso 1 1 d G U . . .
O4 O 0.2944(4) 0.5705(3) 0.4054(3) 0.0522(14) Uani 1 1 d . . . . .
C88 C 1.1915(9) 0.5729(7) 0.8443(8) 0.135(5) Uani 1 1 d . U . . .
H88A H 1.1528 0.5385 0.8057 0.202 Uiso 1 1 calc R U . . .
H88B H 1.2422 0.5524 0.8933 0.202 Uiso 1 1 calc R U . . .
H88C H 1.2148 0.6011 0.8138 0.202 Uiso 1 1 calc R U . . .
O17 O 0.5164(5) 0.2932(4) 0.7596(4) 0.098(2) Uani 1 1 d . . . . .
H17A H 0.5376 0.3270 0.7448 0.147 Uiso 1 1 d R U . . .
H17B H 0.4905 0.2640 0.7196 0.147 Uiso 1 1 d R U . . .
O14 O -0.1085(5) 0.0223(4) 0.3787(4) 0.105(2) Uani 1 1 d . . . . .
H14A H -0.0713 0.0437 0.3631 0.157 Uiso 1 1 d R U . . .
H14B H -0.1264 0.0574 0.3983 0.157 Uiso 1 1 d R U . . .
O16 O 0.3611(6) 0.3073(4) 0.7866(7) 0.136(3) Uani 1 1 d . . . . .
H16A H 0.4167 0.3106 0.7959 0.204 Uiso 1 1 d R U . . .
H16B H 0.3613 0.2740 0.8175 0.204 Uiso 1 1 d R U . . .
O15 O -0.0534(6) -0.0741(5) 0.2872(6) 0.133(3) Uani 1 1 d . . . . .
H15A H -0.0178 -0.0746 0.2638 0.200 Uiso 1 1 d R U . . .
H15B H -0.0906 -0.0411 0.2733 0.200 Uiso 1 1 d R U . . .
C26 C 0.2089(6) 0.5929(5) 0.3801(6) 0.079(3) Uani 1 1 d . . . . .
H26A H 0.1946 0.6276 0.3372 0.118 Uiso 1 1 calc R U . . .
H26B H 0.2044 0.6108 0.4296 0.118 Uiso 1 1 calc R U . . .
H26C H 0.1660 0.5563 0.3556 0.118 Uiso 1 1 calc R U . . .
C63 C 1.0558(8) 0.6157(6) 1.1293(7) 0.089(3) Uani 1 1 d . U . . .
H63A H 1.1052 0.5852 1.1631 0.134 Uiso 1 1 calc R U . . .
H63B H 1.0574 0.6533 1.1649 0.134 Uiso 1 1 calc R U . . .
H63C H 1.0627 0.6315 1.0803 0.134 Uiso 1 1 calc R U . . .
C76 C 0.6571(7) 0.6557(5) 0.8929(6) 0.076(3) Uani 1 1 d . . . . .
H76A H 0.6410 0.6212 0.8493 0.115 Uiso 1 1 calc R U . . .
H76B H 0.6119 0.6910 0.8713 0.115 Uiso 1 1 calc R U . . .
H76C H 0.6588 0.6367 0.9446 0.115 Uiso 1 1 calc R U . . .
C1 C -0.5097(7) 0.1328(6) 0.3600(7) 0.089(3) Uani 1 1 d . U . . .
H1A H -0.5177 0.0958 0.3215 0.134 Uiso 1 1 calc R U . . .
H1B H -0.5544 0.1671 0.3292 0.134 Uiso 1 1 calc R U . . .
H1C H -0.5178 0.1173 0.4086 0.134 Uiso 1 1 calc R U . . .
O1W O -0.2367(7) -0.0842(5) 0.2584(6) 0.158(4) Uani 1 1 d . . . . .
H1WA H -0.2803 -0.1024 0.2648 0.237 Uiso 1 1 d R U . . .
H1WB H -0.2022 -0.1170 0.2606 0.237 Uiso 1 1 d R U . . .
O13 O 0.0862(4) -0.1320(3) 0.2568(3) 0.0680(18) Uani 1 1 d . . . . .
H13F H 0.1071 -0.1593 0.2995 0.102 Uiso 1 1 d R U . . .
H13G H 0.0678 -0.1538 0.2094 0.102 Uiso 1 1 d R U . . .
O20 O 0.5879(4) 0.7110(4) 0.3878(4) 0.092(2) Uani 1 1 d . . . . .
H20A H 0.5663 0.6725 0.3880 0.137 Uiso 1 1 d R U . . .
H20B H 0.6300 0.7057 0.3732 0.137 Uiso 1 1 d R U . . .

loop_
_atom_site_aniso_label
_atom_site_aniso_U_11
_atom_site_aniso_U_22
_atom_site_aniso_U_33
_atom_site_aniso_U_23
_atom_site_aniso_U_13
_atom_site_aniso_U_12
Cu2 0.0406(5) 0.0435(5) 0.0300(4) 0.0023(4) 0.0143(4) 0.0018(5)
Cu4 0.0416(5) 0.0439(5) 0.0306(4) -0.0017(4) 0.0125(4) 0.0026(4)
Cu3 0.0442(5) 0.0448(5) 0.0320(4) -0.0035(4) 0.0150(4) 0.0004(5)
Cu1 0.0419(5) 0.0463(6) 0.0335(4) 0.0019(4) 0.0181(4) 0.0006(4)
O5 0.040(3) 0.047(3) 0.045(3) 0.017(2) 0.019(2) 0.009(3)
O8 0.045(3) 0.053(3) 0.043(3) -0.016(2) 0.020(2) -0.006(3)
O6 0.051(3) 0.085(4) 0.058(3) 0.028(3) 0.031(3) 0.008(3)
O2 0.042(3) 0.060(4) 0.050(3) -0.010(3) 0.024(2) -0.003(3)
N4 0.056(4) 0.044(4) 0.032(3) 0.003(3) 0.020(3) 0.006(3)
O10 0.053(3) 0.059(4) 0.053(3) -0.009(3) 0.029(3) -0.006(3)
N22 0.048(4) 0.041(4) 0.036(3) -0.002(3) 0.018(3) -0.001(3)
O1 0.068(4) 0.056(4) 0.058(3) 0.004(3) 0.041(3) 0.016(3)
N23 0.040(3) 0.037(4) 0.034(3) -0.003(3) 0.016(3) 0.002(3)
N18 0.036(3) 0.040(4) 0.041(3) 0.004(3) 0.019(3) 0.002(3)
O3 0.053(4) 0.100(5) 0.061(3) -0.014(4) 0.035(3) -0.002(4)
N5 0.036(3) 0.041(4) 0.037(3) 0.000(3) 0.020(3) 0.002(3)
O11 0.048(3) 0.065(4) 0.044(3) -0.007(3) 0.019(3) 0.011(3)
N12 0.044(4) 0.039(4) 0.040(3) -0.001(3) 0.024(3) 0.005(3)
N17 0.075(5) 0.046(4) 0.047(4) 0.000(3) 0.032(4) 0.004(4)
C6 0.054(5) 0.041(5) 0.038(4) -0.001(4) 0.014(4) -0.001(4)
N20 0.044(4) 0.041(4) 0.034(3) 0.002(3) 0.014(3) 0.004(3)
C32 0.047(5) 0.040(4) 0.032(4) 0.001(3) 0.012(3) -0.002(4)
N21 0.042(4) 0.053(4) 0.037(3) -0.007(3) 0.015(3) -0.001(3)
N11 0.055(4) 0.039(4) 0.037(3) 0.003(3) 0.019(3) 0.003(3)
O9 0.083(5) 0.075(5) 0.065(4) 0.004(3) 0.047(4) 0.011(4)
N3 0.070(5) 0.045(4) 0.041(3) -0.002(3) 0.028(4) 0.001(4)
N14 0.056(4) 0.043(4) 0.041(3) 0.006(3) 0.027(3) 0.009(4)
N10 0.049(4) 0.046(4) 0.026(3) -0.002(3) 0.012(3) -0.005(3)
N9 0.058(4) 0.054(4) 0.034(3) 0.005(3) 0.024(3) -0.008(3)
N8 0.043(4) 0.042(4) 0.038(3) 0.002(3) 0.019(3) 0.001(3)
N19 0.051(4) 0.058(5) 0.057(4) 0.007(4) 0.030(3) 0.005(4)
N16 0.055(4) 0.042(4) 0.032(3) -0.001(3) 0.015(3) 0.010(3)
N7 0.056(4) 0.062(5) 0.057(4) -0.010(4) 0.032(4) -0.009(4)
N24 0.057(4) 0.035(4) 0.040(3) -0.002(3) 0.023(3) -0.003(3)
N2 0.051(4) 0.043(4) 0.047(3) 0.001(3) 0.026(3) 0.008(3)
N15 0.075(5) 0.049(4) 0.043(4) -0.008(3) 0.029(4) 0.008(4)
N1 0.067(5) 0.061(5) 0.074(5) 0.020(4) 0.051(4) 0.024(4)
C27 0.044(4) 0.046(4) 0.048(4) -0.021(4) 0.022(4) -0.015(4)
O7 0.053(3) 0.093(5) 0.059(3) -0.017(3) 0.036(3) -0.011(3)
C57 0.044(4) 0.042(4) 0.038(4) 0.010(4) 0.015(3) -0.002(4)
C44 0.041(4) 0.041(4) 0.035(3) -0.003(4) 0.023(3) -0.006(4)
C62 0.059(6) 0.052(6) 0.054(5) 0.020(4) 0.030(4) 0.019(4)
C81 0.051(5) 0.038(4) 0.038(4) 0.000(3) 0.017(4) -0.001(4)
C37 0.036(4) 0.048(5) 0.038(4) 0.000(3) 0.015(3) 0.003(4)
C43 0.042(4) 0.044(4) 0.036(4) -0.001(3) 0.019(3) -0.006(4)
C74 0.035(4) 0.054(5) 0.036(4) 0.001(4) 0.020(3) 0.003(4)
N6 0.079(5) 0.040(4) 0.051(4) 0.000(3) 0.039(4) -0.002(4)
C12 0.037(4) 0.054(5) 0.039(4) 0.007(4) 0.013(3) 0.000(4)
N13 0.072(5) 0.067(5) 0.080(5) 0.015(5) 0.050(4) 0.016(5)
C56 0.045(5) 0.036(4) 0.042(4) -0.001(4) 0.004(4) 0.000(4)
C5 0.072(6) 0.034(4) 0.043(4) 0.012(4) 0.033(4) 0.009(4)
C31 0.052(5) 0.030(4) 0.033(4) 0.003(3) 0.009(4) -0.003(4)
C78 0.079(7) 0.052(5) 0.059(5) 0.000(4) 0.044(5) 0.012(5)
C94 0.032(3) 0.046(4) 0.033(3) -0.003(3) 0.017(3) -0.001(3)
C79 0.060(5) 0.054(5) 0.049(4) -0.007(4) 0.026(4) 0.002(4)
O12 0.060(4) 0.138(7) 0.074(4) -0.051(5) 0.026(3) 0.016(4)
C33 0.045(5) 0.053(5) 0.053(5) 0.011(4) 0.010(4) 0.008(4)
C93 0.038(4) 0.053(5) 0.031(4) 0.008(3) 0.016(3) 0.006(4)
C30 0.055(5) 0.046(5) 0.038(4) -0.012(4) 0.022(4) -0.015(4)
C48 0.032(4) 0.083(7) 0.029(4) 0.008(4) 0.010(3) 0.009(4)
C95 0.074(6) 0.035(5) 0.050(5) -0.001(4) 0.031(4) 0.000(4)
C36 0.044(5) 0.054(5) 0.046(4) 0.004(4) 0.018(4) -0.006(4)
C18 0.039(4) 0.047(5) 0.042(4) -0.006(4) 0.022(3) -0.003(4)
C73 0.050(5) 0.044(5) 0.058(5) 0.000(4) 0.024(4) 0.002(4)
C7 0.038(4) 0.040(5) 0.051(5) 0.011(4) 0.012(4) -0.001(4)
C4 0.096(8) 0.046(5) 0.059(5) 0.003(4) 0.056(5) 0.012(5)
C77 0.042(4) 0.042(4) 0.038(4) 0.006(4) 0.015(3) 0.005(4)
C60 0.105(8) 0.058(6) 0.065(6) 0.011(5) 0.054(6) 0.028(6)
C55 0.046(5) 0.053(6) 0.065(5) -0.010(5) 0.006(4) -0.012(4)
C3 0.096(8) 0.051(6) 0.082(6) 0.024(5) 0.070(6) 0.021(5)
C70 0.038(4) 0.074(6) 0.035(4) -0.004(4) 0.012(3) 0.001(4)
C89 0.067(6) 0.040(5) 0.049(4) -0.003(4) 0.018(4) -0.006(4)
C80 0.055(5) 0.049(5) 0.033(4) -0.001(4) 0.018(4) 0.004(4)
C19 0.059(5) 0.054(5) 0.041(4) 0.014(4) 0.028(4) 0.012(4)
C92 0.056(5) 0.059(6) 0.048(5) 0.022(4) 0.024(4) 0.020(4)
C98 0.036(4) 0.072(6) 0.039(4) -0.008(4) 0.015(3) 0.001(4)
C52 0.044(5) 0.046(5) 0.044(4) 0.007(4) 0.014(4) -0.004(4)
C45 0.064(5) 0.044(5) 0.050(5) 0.001(4) 0.030(4) 0.007(4)
C11 0.043(5) 0.068(6) 0.055(5) 0.009(4) 0.026(4) 0.002(4)
C8 0.052(5) 0.050(5) 0.066(5) 0.003(4) 0.011(5) -0.003(4)
C35 0.043(5) 0.083(7) 0.060(5) 0.013(5) 0.024(4) -0.002(5)
C38 0.060(6) 0.101(8) 0.059(5) 0.022(5) 0.033(4) -0.008(5)
C14 0.056(5) 0.049(5) 0.061(5) -0.005(4) 0.033(4) 0.001(4)
C42 0.066(6) 0.048(5) 0.048(5) -0.009(4) 0.022(4) -0.013(4)
C75 0.058(5) 0.050(5) 0.037(4) 0.010(4) 0.026(4) 0.006(4)
C49 0.044(5) 0.098(8) 0.043(5) 0.003(5) 0.007(4) -0.003(5)
C47 0.051(5) 0.078(7) 0.050(5) 0.026(5) 0.020(4) 0.025(5)
C82 0.045(5) 0.051(5) 0.034(4) 0.005(4) 0.013(3) 0.000(4)
C90 0.110(9) 0.040(5) 0.080(7) 0.005(5) 0.035(6) -0.009(6)
C83 0.050(5) 0.065(6) 0.048(5) 0.009(4) 0.018(4) 0.003(4)
C84 0.051(5) 0.099(8) 0.061(5) 0.001(6) 0.026(4) -0.007(6)
C67 0.074(6) 0.046(5) 0.058(5) 0.016(4) 0.039(5) 0.016(5)
C71 0.045(5) 0.088(8) 0.051(5) -0.028(5) 0.016(4) -0.006(5)
C72 0.062(6) 0.063(6) 0.067(6) -0.025(5) 0.022(5) -0.009(5)
C39 0.092(7) 0.044(5) 0.056(5) 0.001(4) 0.028(5) 0.004(5)
C9 0.056(6) 0.082(8) 0.105(8) 0.021(7) 0.042(6) 0.000(6)
C86 0.055(5) 0.083(7) 0.040(4) -0.008(4) 0.023(4) 0.007(5)
C59 0.066(6) 0.045(5) 0.044(4) 0.006(4) 0.025(4) 0.023(4)
C91 0.112(9) 0.049(6) 0.071(6) 0.032(5) 0.036(6) 0.017(6)
C87 0.046(5) 0.065(6) 0.034(4) 0.009(4) 0.017(3) 0.007(4)
C24 0.081(7) 0.113(10) 0.048(6) 0.039(6) 0.023(5) 0.027(7)
C58 0.060(6) 0.053(5) 0.034(4) -0.007(4) 0.010(4) -0.002(5)
C61 0.095(8) 0.075(7) 0.083(7) 0.020(6) 0.062(7) 0.032(6)
C100 0.063(6) 0.084(7) 0.045(5) 0.014(5) 0.013(4) 0.021(6)
C46 0.073(6) 0.061(6) 0.065(6) 0.015(5) 0.039(5) 0.023(5)
C99 0.050(5) 0.104(9) 0.037(4) -0.002(5) 0.006(4) 0.005(6)
C29 0.073(6) 0.066(6) 0.053(5) 0.001(4) 0.042(5) -0.007(5)
C28 0.080(7) 0.066(6) 0.077(6) -0.018(5) 0.057(6) -0.019(6)
C50 0.069(6) 0.093(8) 0.045(5) -0.024(5) 0.017(5) -0.030(6)
C54 0.051(6) 0.060(6) 0.091(7) 0.006(6) 0.020(5) -0.014(5)
C10 0.050(5) 0.076(7) 0.075(6) 0.013(6) 0.032(5) 0.007(5)
C85 0.048(5) 0.121(9) 0.060(5) -0.006(6) 0.030(4) 0.021(6)
C23 0.086(7) 0.073(7) 0.069(6) 0.031(5) 0.048(6) 0.025(6)
C97 0.059(6) 0.078(7) 0.049(5) -0.032(5) 0.023(4) -0.022(5)
C34 0.033(4) 0.082(7) 0.066(5) 0.009(5) 0.014(4) 0.010(4)
C25 0.061(6) 0.132(11) 0.047(5) 0.017(7) 0.024(4) 0.018(7)
C41 0.109(9) 0.060(7) 0.064(6) -0.022(5) 0.031(6) -0.019(6)
C17 0.040(5) 0.103(8) 0.040(4) -0.001(5) 0.017(4) 0.000(5)
C15 0.077(7) 0.064(6) 0.074(6) -0.016(5) 0.038(6) -0.021(5)
C20 0.128(9) 0.041(6) 0.083(7) -0.004(5) 0.058(7) -0.010(6)
C68 0.066(6) 0.109(9) 0.041(5) 0.028(6) 0.019(5) 0.022(6)
C21 0.196(15) 0.034(6) 0.140(11) 0.025(7) 0.101(11) 0.025(8)
C13 0.079(7) 0.113(9) 0.086(6) -0.015(6) 0.057(6) 0.005(7)
C2 0.053(5) 0.049(5) 0.060(5) 0.021(4) 0.032(4) 0.013(4)
C53 0.043(5) 0.067(7) 0.070(6) 0.009(5) 0.020(4) -0.008(5)
C96 0.084(7) 0.054(6) 0.065(6) -0.025(5) 0.032(5) -0.025(5)
C64 0.125(10) 0.055(6) 0.075(6) -0.011(5) 0.053(7) -0.014(6)
C69 0.064(6) 0.099(9) 0.045(5) 0.005(5) 0.020(4) 0.016(6)
C16 0.066(6) 0.080(7) 0.069(6) -0.032(6) 0.030(5) -0.026(6)
C40 0.137(11) 0.044(6) 0.081(7) -0.006(5) 0.048(7) 0.006(6)
C22 0.150(12) 0.095(10) 0.098(9) 0.048(8) 0.082(9) 0.056(9)
C66 0.131(10) 0.069(8) 0.080(7) 0.030(6) 0.061(7) 0.028(7)
C51 0.064(6) 0.150(11) 0.075(6) -0.025(7) 0.041(5) -0.002(7)
C65 0.158(12) 0.041(6) 0.110(9) 0.016(6) 0.076(9) 0.009(7)
O18 0.077(5) 0.061(4) 0.040(3) 0.000(3) 0.018(3) 0.003(3)
O19 0.108(5) 0.092(5) 0.082(4) 0.008(4) 0.060(4) -0.009(5)
O4 0.057(4) 0.050(3) 0.054(3) 0.000(3) 0.030(3) -0.003(3)
C88 0.107(8) 0.167(11) 0.131(9) -0.062(8) 0.055(7) 0.037(8)
O17 0.103(5) 0.098(6) 0.098(5) 0.010(4) 0.051(4) -0.009(5)
O14 0.116(6) 0.110(6) 0.082(4) -0.004(5) 0.040(4) 0.004(6)
O16 0.131(8) 0.100(7) 0.215(10) -0.002(7) 0.112(8) -0.006(6)
O15 0.094(6) 0.134(8) 0.161(8) -0.049(7) 0.049(6) 0.012(6)
C26 0.060(6) 0.084(8) 0.090(7) -0.022(6) 0.033(5) -0.003(6)
C63 0.107(8) 0.078(8) 0.079(7) 0.017(6) 0.040(7) 0.015(6)
C76 0.096(8) 0.070(7) 0.064(6) -0.005(5) 0.038(5) -0.011(6)
C1 0.080(6) 0.088(8) 0.097(8) 0.021(7) 0.039(6) 0.019(6)
O1W 0.138(8) 0.133(9) 0.175(9) -0.009(8) 0.049(7) 0.008(7)
O13 0.092(5) 0.059(4) 0.045(3) -0.003(3) 0.025(3) 0.007(3)
O20 0.092(5) 0.084(5) 0.089(4) -0.012(4) 0.034(4) 0.010(4)

loop_
_atom_type_symbol
_atom_type_description
_atom_type_scat_dispersion_real
_atom_type_scat_dispersion_imag
_atom_type_scat_source
C C 0.0033 0.0016 'International Tables Vol C Tables 4.2.6.8 and 6.1.1.4'
H H 0.0000 0.0000 'International Tables Vol C Tables 4.2.6.8 and 6.1.1.4'
Cu Cu 0.3201 1.2651 'International Tables Vol C Tables 4.2.6.8 and 6.1.1.4'
N N 0.0061 0.0033 'International Tables Vol C Tables 4.2.6.8 and 6.1.1.4'
O O 0.0106 0.0060 'International Tables Vol C Tables 4.2.6.8 and 6.1.1.4'

loop_
_geom_angle_atom_site_label_1
_geom_angle_atom_site_label_2
_geom_angle_atom_site_label_3
_geom_angle
_geom_angle_site_symmetry_1
_geom_angle_site_symmetry_3
_geom_angle_publ_flag
O5 Cu2 N10 91.8(2) . . ?
O5 Cu2 N12 90.7(2) . . ?
N10 Cu2 N12 174.3(3) . . ?
O5 Cu2 N8 154.7(2) . . ?
N10 Cu2 N8 79.2(3) . . ?
N12 Cu2 N8 100.6(2) . . ?
O5 Cu2 N11 105.6(2) . . ?
N10 Cu2 N11 97.0(2) . . ?
N12 Cu2 N11 77.3(2) . . ?
N8 Cu2 N11 99.0(2) . . ?
O11 Cu4 N22 92.6(3) . . ?
O11 Cu4 N20 156.3(2) . . ?
N22 Cu4 N20 79.8(3) . . ?
O11 Cu4 N23 89.3(2) . . ?
N22 Cu4 N23 173.3(3) . . ?
N20 Cu4 N23 100.8(2) . . ?
O11 Cu4 N24 105.7(2) . . ?
N22 Cu4 N24 96.1(2) . . ?
N20 Cu4 N24 97.5(2) . . ?
N23 Cu4 N24 77.2(2) . . ?
O8 Cu3 N16 91.6(3) . . ?
O8 Cu3 N14 157.5(2) . . ?
N16 Cu3 N14 80.1(3) . . ?
O8 Cu3 N18 88.9(2) . . ?
N16 Cu3 N18 176.3(3) . . ?
N14 Cu3 N18 100.8(2) . . ?
O8 Cu3 N17 103.9(2) . . ?
N16 Cu3 N17 98.2(3) . . ?
N14 Cu3 N17 97.9(3) . . ?
N18 Cu3 N17 78.2(3) . . ?
O2 Cu1 N4 91.6(2) . . ?
O2 Cu1 N5 88.4(2) . . ?
N4 Cu1 N5 175.5(3) . . ?
O2 Cu1 N2 156.8(2) . . ?
N4 Cu1 N2 80.2(3) . . ?
N5 Cu1 N2 101.5(2) . . ?
O2 Cu1 N6 106.9(2) . . ?
N4 Cu1 N6 97.9(3) . . ?
N5 Cu1 N6 77.9(2) . . ?
N2 Cu1 N6 95.7(2) . . ?
C37 O5 Cu2 124.4(5) . . ?
C57 O8 Cu3 125.4(5) . . ?
C36 O6 C38 117.4(6) . . ?
C12 O2 Cu1 122.8(5) . . ?
C6 N4 N3 118.0(7) . . ?
C6 N4 Cu1 124.7(5) . . ?
N3 N4 Cu1 116.8(5) . . ?
C76 O10 C77 119.2(7) . . ?
C81 N22 N21 116.8(6) . . ?
C81 N22 Cu4 125.8(5) . . ?
N21 N22 Cu4 117.2(5) . . ?
C1 O1 C2 119.2(7) . . ?
C95 N23 C94 118.8(6) . . ?
C95 N23 Cu4 123.7(5) . . ?
C94 N23 Cu4 117.5(5) . . ?
C73 N18 C74 119.0(7) . . ?
C73 N18 Cu3 124.6(5) . . ?
C74 N18 Cu3 116.4(5) . . ?
C11 O3 C13 117.4(7) . . ?
C14 N5 C18 119.0(7) . . ?
C14 N5 Cu1 123.8(5) . . ?
C18 N5 Cu1 117.1(5) . . ?
C87 O11 Cu4 127.4(5) . . ?
C45 N12 C44 118.8(6) . . ?
C45 N12 Cu2 123.5(5) . . ?
C44 N12 Cu2 117.7(5) . . ?
C64 N17 C75 116.2(8) . . ?
C64 N17 Cu3 134.3(7) . . ?
C75 N17 Cu3 109.4(5) . . ?
N4 C6 C7 124.9(7) . . ?
C77 N20 C80 116.5(6) . . ?
C77 N20 Cu4 134.3(5) . . ?
C80 N20 Cu4 109.1(5) . . ?
C37 C32 C33 119.8(7) . . ?
C37 C32 C31 122.6(7) . . ?
C33 C32 C31 117.6(7) . . ?
C80 N21 N22 111.0(6) . . ?
C39 N11 C43 119.2(7) . . ?
C39 N11 Cu2 132.2(6) . . ?
C43 N11 Cu2 108.6(5) . . ?
C63 O9 C62 121.3(8) . . ?
C5 N3 N4 111.7(6) . . ?
C62 N14 C59 116.7(7) . . ?
C62 N14 Cu3 133.9(6) . . ?
C59 N14 Cu3 109.2(6) . . ?
C31 N10 N9 116.5(6) . . ?
C31 N10 Cu2 125.0(5) . . ?
N9 N10 Cu2 118.0(5) . . ?
C30 N9 N10 110.6(6) . . ?
C27 N8 C30 117.1(7) . . ?
C27 N8 Cu2 133.0(5) . . ?
C30 N8 Cu2 109.9(5) . . ?
C77 N19 C78 114.9(7) . . ?
C58 N16 N15 118.1(7) . . ?
C58 N16 Cu3 125.0(6) . . ?
N15 N16 Cu3 116.5(6) . . ?
C27 N7 C28 113.2(8) . . ?
C89 N24 C93 117.8(7) . . ?
C89 N24 Cu4 132.7(5) . . ?
C93 N24 Cu4 109.5(5) . . ?
C2 N2 C5 116.8(7) . . ?
C2 N2 Cu1 133.3(5) . . ?
C5 N2 Cu1 109.8(5) . . ?
C59 N15 N16 111.5(7) . . ?
C2 N1 C3 114.8(8) . . ?
N7 C27 N8 127.9(8) . . ?
N7 C27 O4 117.7(7) . . ?
N8 C27 O4 114.3(7) . . ?
C52 O7 C51 117.9(7) . . ?
O8 C57 C56 124.7(7) . . ?
O8 C57 C52 118.2(7) . . ?
C56 C57 C52 117.1(7) . . ?
N12 C44 C48 122.1(8) . . ?
N12 C44 C43 118.0(6) . . ?
C48 C44 C43 119.9(7) . . ?
N13 C62 N14 129.4(9) . . ?
N13 C62 O9 117.2(8) . . ?
N14 C62 O9 113.4(7) . . ?
N22 C81 C82 124.1(7) . . ?
O5 C37 C36 119.1(7) . . ?
O5 C37 C32 124.0(7) . . ?
C36 C37 C32 116.9(7) . . ?
N11 C43 C42 122.9(7) . . ?
N11 C43 C44 117.7(6) . . ?
C42 C43 C44 119.3(7) . . ?
N18 C74 C70 121.2(8) . . ?
N18 C74 C75 118.6(6) . . ?
C70 C74 C75 120.2(7) . . ?
C20 N6 C19 118.9(8) . . ?
C20 N6 Cu1 132.5(7) . . ?
C19 N6 Cu1 108.5(5) . . ?
O2 C12 C7 126.0(7) . . ?
O2 C12 C11 116.7(7) . . ?
C7 C12 C11 117.2(7) . . ?
C62 N13 C61 113.2(8) . . ?
C57 C56 C58 122.5(8) . . ?
C57 C56 C55 119.5(8) . . ?
C58 C56 C55 118.0(8) . . ?
N3 C5 N2 121.0(7) . . ?
N3 C5 C4 121.0(8) . . ?
N2 C5 C4 118.0(8) . . ?
N10 C31 C32 125.2(7) . . ?
C79 C78 N19 124.1(8) . . ?
N23 C94 C98 122.3(7) . . ?
N23 C94 C93 119.3(6) . . ?
C98 C94 C93 118.4(7) . . ?
C78 C79 C80 117.7(8) . . ?
C86 O12 C88 119.1(9) . . ?
C34 C33 C32 121.0(8) . . ?
N24 C93 C92 122.7(8) . . ?
N24 C93 C94 116.2(6) . . ?
C92 C93 C94 121.1(7) . . ?
N9 C30 N8 121.1(7) . . ?
N9 C30 C29 121.1(8) . . ?
N8 C30 C29 117.8(8) . . ?
C44 C48 C47 116.6(8) . . ?
C44 C48 C49 119.3(8) . . ?
C47 C48 C49 124.0(7) . . ?
N23 C95 C96 122.4(8) . . ?
O6 C36 C35 124.0(7) . . ?
O6 C36 C37 114.7(7) . . ?
C35 C36 C37 121.3(8) . . ?
N5 C18 C17 120.9(8) . . ?
N5 C18 C19 118.6(7) . . ?
C17 C18 C19 120.5(8) . . ?
N18 C73 C72 122.8(8) . . ?
C12 C7 C8 120.5(8) . . ?
C12 C7 C6 122.3(7) . . ?
C8 C7 C6 117.2(8) . . ?
C3 C4 C5 118.5(9) . . ?
N19 C77 N20 128.2(7) . . ?
N19 C77 O10 118.4(7) . . ?
N20 C77 O10 113.3(6) . . ?
C61 C60 C59 117.8(10) . . ?
C54 C55 C56 120.8(9) . . ?
N1 C3 C4 123.9(8) . . ?
C71 C70 C74 117.9(8) . . ?
C71 C70 C69 122.7(8) . . ?
C74 C70 C69 119.5(9) . . ?
N24 C89 C90 123.3(8) . . ?
N21 C80 N20 121.1(7) . . ?
N21 C80 C79 120.7(7) . . ?
N20 C80 C79 118.2(7) . . ?
N6 C19 C23 122.8(9) . . ?
N6 C19 C18 117.8(7) . . ?
C23 C19 C18 119.4(8) . . ?
C91 C92 C93 117.2(8) . . ?
C91 C92 C100 124.7(8) . . ?
C93 C92 C100 117.9(9) . . ?
C97 C98 C94 116.5(8) . . ?
C97 C98 C99 124.8(8) . . ?
C94 C98 C99 118.6(8) . . ?
O7 C52 C53 125.4(8) . . ?
O7 C52 C57 113.0(7) . . ?
C53 C52 C57 121.6(8) . . ?
N12 C45 C46 122.4(8) . . ?
C10 C11 O3 123.2(8) . . ?
C10 C11 C12 122.5(9) . . ?
O3 C11 C12 114.3(7) . . ?
C9 C8 C7 120.4(9) . . ?
C34 C35 C36 121.0(8) . . ?
N5 C14 C15 122.9(8) . . ?
C41 C42 C43 117.2(8) . . ?
C41 C42 C50 123.3(9) . . ?
C43 C42 C50 119.5(8) . . ?
N17 C75 C67 124.8(8) . . ?
N17 C75 C74 117.3(7) . . ?
C67 C75 C74 117.9(7) . . ?
C50 C49 C48 121.6(8) . . ?
C46 C47 C48 119.8(7) . . ?
C81 C82 C83 117.7(7) . . ?
C81 C82 C87 124.2(7) . . ?
C83 C82 C87 117.9(8) . . ?
C91 C90 C89 119.1(9) . . ?
C84 C83 C82 122.1(9) . . ?
C83 C84 C85 119.2(9) . . ?
C66 C67 C75 115.1(9) . . ?
C66 C67 C68 125.3(9) . . ?
C75 C67 C68 119.6(9) . . ?
C72 C71 C70 119.9(8) . . ?
C71 C72 C73 119.2(9) . . ?
N11 C39 C40 121.7(9) . . ?
C8 C9 C10 120.1(9) . . ?
C85 C86 O12 125.4(8) . . ?
C85 C86 C87 120.4(9) . . ?
O12 C86 C87 114.2(8) . . ?
N15 C59 N14 121.9(7) . . ?
N15 C59 C60 120.6(8) . . ?
N14 C59 C60 117.5(9) . . ?
C90 C91 C92 119.9(8) . . ?
O11 C87 C86 118.4(8) . . ?
O11 C87 C82 123.3(7) . . ?
C86 C87 C82 118.3(7) . . ?
C25 C24 C23 120.6(9) . . ?
N16 C58 C56 125.5(8) . . ?
C60 C61 N13 125.3(9) . . ?
C99 C100 C92 123.2(9) . . ?
C47 C46 C45 120.2(8) . . ?
C100 C99 C98 120.7(8) . . ?
C28 C29 C30 118.6(9) . . ?
C29 C28 N7 125.1(9) . . ?
C49 C50 C42 120.3(8) . . ?
C55 C54 C53 120.0(9) . . ?
C11 C10 C9 119.3(9) . . ?
C86 C85 C84 122.0(9) . . ?
C19 C23 C22 117.0(10) . . ?
C19 C23 C24 119.3(10) . . ?
C22 C23 C24 123.7(10) . . ?
C96 C97 C98 120.0(8) . . ?
C33 C34 C35 119.9(8) . . ?
C24 C25 C17 123.0(10) . . ?
C40 C41 C42 119.4(9) . . ?
C16 C17 C18 117.4(8) . . ?
C16 C17 C25 125.4(9) . . ?
C18 C17 C25 117.2(10) . . ?
C16 C15 C14 119.5(9) . . ?
N6 C20 C21 120.8(10) . . ?
C69 C68 C67 122.0(9) . . ?
C22 C21 C20 120.1(11) . . ?
N1 C2 N2 127.8(8) . . ?
N1 C2 O1 117.7(8) . . ?
N2 C2 O1 114.6(7) . . ?
C52 C53 C54 121.0(9) . . ?
C97 C96 C95 119.9(8) . . ?
N17 C64 C65 124.8(10) . . ?
C68 C69 C70 120.8(9) . . ?
C15 C16 C17 120.2(9) . . ?
C41 C40 C39 119.6(10) . . ?
C21 C22 C23 120.5(11) . . ?
C65 C66 C67 121.7(10) . . ?
C66 C65 C64 117.4(10) . . ?
C26 O4 C27 119.1(7) . . ?

loop_
_geom_bond_atom_site_label_1
_geom_bond_atom_site_label_2
_geom_bond_distance
_geom_bond_site_symmetry_2
_geom_bond_publ_flag
Cu2 O5 1.926(5) . ?
Cu2 N10 1.936(6) . ?
Cu2 N12 2.003(6) . ?
Cu2 N8 2.020(6) . ?
Cu2 N11 2.306(6) . ?
Cu4 O11 1.904(5) . ?
Cu4 N22 1.936(6) . ?
Cu4 N20 2.010(6) . ?
Cu4 N23 2.020(5) . ?
Cu4 N24 2.285(6) . ?
Cu3 O8 1.922(5) . ?
Cu3 N16 1.950(6) . ?
Cu3 N14 2.013(6) . ?
Cu3 N18 2.018(6) . ?
Cu3 N17 2.266(7) . ?
Cu1 O2 1.925(5) . ?
Cu1 N4 1.948(6) . ?
Cu1 N5 2.007(6) . ?
Cu1 N2 2.011(6) . ?
Cu1 N6 2.283(7) . ?
O5 C37 1.309(8) . ?
O8 C57 1.290(8) . ?
O6 C36 1.366(9) . ?
O6 C38 1.430(9) . ?
O2 C12 1.315(9) . ?
N4 C6 1.289(10) . ?
N4 N3 1.382(8) . ?
O10 C76 1.333(10) . ?
O10 C77 1.384(9) . ?
N22 C81 1.306(9) . ?
N22 N21 1.388(8) . ?
O1 C1 1.266(11) . ?
O1 C2 1.425(10) . ?
N23 C95 1.322(9) . ?
N23 C94 1.334(8) . ?
N18 C73 1.316(10) . ?
N18 C74 1.358(9) . ?
O3 C11 1.377(10) . ?
O3 C13 1.432(9) . ?
N5 C14 1.323(10) . ?
N5 C18 1.354(9) . ?
O11 C87 1.312(9) . ?
N12 C45 1.317(10) . ?
N12 C44 1.358(9) . ?
N17 C64 1.310(11) . ?
N17 C75 1.344(10) . ?
C6 C7 1.433(11) . ?
N20 C77 1.336(9) . ?
N20 C80 1.396(9) . ?
C32 C37 1.414(10) . ?
C32 C33 1.418(11) . ?
C32 C31 1.435(10) . ?
N21 C80 1.312(10) . ?
N11 C39 1.315(10) . ?
N11 C43 1.338(9) . ?
O9 C63 1.195(11) . ?
O9 C62 1.397(10) . ?
N3 C5 1.326(10) . ?
N14 C62 1.336(10) . ?
N14 C59 1.382(10) . ?
N10 C31 1.289(10) . ?
N10 N9 1.379(8) . ?
N9 C30 1.324(10) . ?
N8 C27 1.348(9) . ?
N8 C30 1.372(10) . ?
N19 C77 1.305(9) . ?
N19 C78 1.361(10) . ?
N16 C58 1.273(10) . ?
N16 N15 1.387(9) . ?
N7 C27 1.312(10) . ?
N7 C28 1.378(12) . ?
N24 C89 1.312(10) . ?
N24 C93 1.356(9) . ?
N2 C2 1.357(9) . ?
N2 C5 1.381(10) . ?
N15 C59 1.309(11) . ?
N1 C2 1.309(9) . ?
N1 C3 1.350(12) . ?
C27 O4 1.390(9) . ?
O7 C52 1.362(9) . ?
O7 C51 1.420(10) . ?
C57 C56 1.408(11) . ?
C57 C52 1.432(11) . ?
C44 C48 1.410(9) . ?
C44 C43 1.443(11) . ?
C62 N13 1.301(10) . ?
C81 C82 1.415(10) . ?
C37 C36 1.410(10) . ?
C43 C42 1.400(10) . ?
C74 C70 1.406(10) . ?
C74 C75 1.441(12) . ?
N6 C20 1.322(11) . ?
N6 C19 1.354(10) . ?
C12 C7 1.392(11) . ?
C12 C11 1.435(11) . ?
N13 C61 1.369(13) . ?
C56 C58 1.430(12) . ?
C56 C55 1.439(12) . ?
C5 C4 1.416(11) . ?
C78 C79 1.349(11) . ?
C94 C98 1.419(9) . ?
C94 C93 1.442(10) . ?
C79 C80 1.422(11) . ?
O12 C86 1.385(11) . ?
O12 C88 1.401(11) . ?
C33 C34 1.357(11) . ?
C93 C92 1.396(10) . ?
C30 C29 1.426(11) . ?
C48 C47 1.411(12) . ?
C48 C49 1.413(12) . ?
C95 C96 1.384(11) . ?
C36 C35 1.383(11) . ?
C18 C17 1.413(10) . ?
C18 C19 1.425(12) . ?
C73 C72 1.393(11) . ?
C7 C8 1.413(11) . ?
C4 C3 1.356(13) . ?
C60 C61 1.324(13) . ?
C60 C59 1.442(12) . ?
C55 C54 1.360(13) . ?
C70 C71 1.399(13) . ?
C70 C69 1.419(12) . ?
C89 C90 1.383(12) . ?
C19 C23 1.391(11) . ?
C92 C91 1.387(13) . ?
C92 C100 1.414(12) . ?
C98 C97 1.403(12) . ?
C98 C99 1.442(12) . ?
C52 C53 1.365(11) . ?
C45 C46 1.387(11) . ?
C11 C10 1.342(11) . ?
C8 C9 1.364(13) . ?
C35 C34 1.367(11) . ?
C14 C15 1.383(12) . ?
C42 C41 1.395(13) . ?
C42 C50 1.445(12) . ?
C75 C67 1.405(11) . ?
C49 C50 1.361(13) . ?
C47 C46 1.341(12) . ?
C82 C83 1.419(11) . ?
C82 C87 1.423(11) . ?
C90 C91 1.358(13) . ?
C83 C84 1.349(12) . ?
C84 C85 1.371(13) . ?
C67 C66 1.383(14) . ?
C67 C68 1.435(13) . ?
C71 C72 1.347(12) . ?
C39 C40 1.405(13) . ?
C9 C10 1.425(13) . ?
C86 C85 1.366(12) . ?
C86 C87 1.402(11) . ?
C24 C25 1.309(15) . ?
C24 C23 1.444(14) . ?
C100 C99 1.326(13) . ?
C29 C28 1.311(13) . ?
C54 C53 1.385(12) . ?
C23 C22 1.393(16) . ?
C97 C96 1.338(12) . ?
C25 C17 1.433(13) . ?
C41 C40 1.363(14) . ?
C17 C16 1.409(14) . ?
C15 C16 1.332(13) . ?
C20 C21 1.413(14) . ?
C68 C69 1.319(14) . ?
C21 C22 1.331(17) . ?
C64 C65 1.386(14) . ?
C66 C65 1.360(16) . ?
O4 C26 1.334(10) . ?
